data_4030150
loop_
_publ_author_name
'Capozzi, Maria Annunziata M.'
'Capitelli, Francesco'
'Bottoni, Andrea'
'Calvaresi, Matteo'
'Cardellicchio, Cosimo'

_publ_contact_author 'Dr. Francesco Capitelli'
_publ_section_title
;
 Stacked naphthyls and weak hydrogen-bond interactions govern the
 conformational behavior of P-resolved cyclic phosphonamides: a combined
 experimental and computational study.
;
_journal_issue 22
_journal_name_full 'The Journal of organic chemistry'
_journal_page_first 11101
_journal_page_last 11109
_journal_paper_doi 10.1021/jo502094g
_journal_volume 79
_journal_year 2014
_chemical_formula_moiety 'C30 H25 Cl N O2 P'
_chemical_formula_sum 'C30 H25 Cl N O2 P'
_chemical_formula_weight 497.93
_chemical_name_systematic
;
 ?
;
_space_group_IT_number 19
_symmetry_cell_setting orthorhombic
_symmetry_space_group_name_Hall 'P 2ac 2ab'
_symmetry_space_group_name_H-M 'P 21 21 21'
_atom_sites_solution_hydrogens geom
_atom_sites_solution_primary direct
_atom_sites_solution_secondary difmap
_audit_creation_method SHELXL-97
_cell_angle_alpha 90.00
_cell_angle_beta 90.00
_cell_angle_gamma 90.00
_cell_formula_units_Z 4
_cell_length_a 12.5547(17)
_cell_length_b 9.004(3)
_cell_length_c 22.0651(14)
_cell_measurement_reflns_used 221
_cell_measurement_temperature 293(2)
_cell_measurement_theta_max 21.97
_cell_measurement_theta_min 3.09
_cell_volume 2494.3(9)
_computing_cell_refinement 'EVALCCD (Duisenberg et al., 2003)'
_computing_data_collection 'Collect (Nonius, 1998)'
_computing_data_reduction 'EVALCCD (Duisenberg et al., 2003)'
_computing_molecular_graphics 'DIAMOND 2.1e (1998-2001 Crystal Impact GbR)'
_computing_publication_material 'SHELXL-97 (Sheldrick, 1997)'
_computing_structure_refinement 'SHELXL-97 (Sheldrick, 1997)'
_computing_structure_solution 'SIR97 (Altomare et al. 1999)'
_diffrn_ambient_temperature 293(2)
_diffrn_measured_fraction_theta_full 0.987
_diffrn_measured_fraction_theta_max 0.987
_diffrn_radiation_monochromator graphite
_diffrn_radiation_source 'fine-focus sealed tube'
_diffrn_radiation_type MoK\a
_diffrn_radiation_wavelength 0.71073
_diffrn_reflns_av_R_equivalents 0.0761
_diffrn_reflns_av_sigmaI/netI 0.0942
_diffrn_reflns_limit_h_max 15
_diffrn_reflns_limit_h_min -16
_diffrn_reflns_limit_k_max 11
_diffrn_reflns_limit_k_min -11
_diffrn_reflns_limit_l_max 22
_diffrn_reflns_limit_l_min -28
_diffrn_reflns_number 17511
_diffrn_reflns_theta_full 27.53
_diffrn_reflns_theta_max 27.53
_diffrn_reflns_theta_min 5.15
_exptl_absorpt_coefficient_mu 0.246
_exptl_absorpt_correction_T_max 0.9878
_exptl_absorpt_correction_T_min 0.9758
_exptl_absorpt_correction_type multi-scan
_exptl_absorpt_process_details SADABS
_exptl_crystal_colour colourless
_exptl_crystal_density_diffrn 1.326
_exptl_crystal_density_method 'not measured'
_exptl_crystal_description prism
_exptl_crystal_F_000 1040
_exptl_crystal_size_max 0.10
_exptl_crystal_size_mid 0.05
_exptl_crystal_size_min 0.05
_refine_diff_density_max 0.341
_refine_diff_density_min -0.452
_refine_diff_density_rms 0.081
_refine_ls_abs_structure_details 'Flack H D (1983), Acta Cryst. A39, 876-881'
_refine_ls_abs_structure_Flack 0.04(10)
_refine_ls_extinction_method none
_refine_ls_goodness_of_fit_ref 1.057
_refine_ls_hydrogen_treatment mixed
_refine_ls_matrix_type full
_refine_ls_number_parameters 316
_refine_ls_number_reflns 5672
_refine_ls_number_restraints 0
_refine_ls_restrained_S_all 1.057
_refine_ls_R_factor_all 0.1249
_refine_ls_R_factor_gt 0.0543
_refine_ls_shift/su_max 0.001
_refine_ls_shift/su_mean 0.000
_refine_ls_structure_factor_coef Fsqd
_refine_ls_weighting_details 'calc w=1/[\s^2^(Fo^2^)+(0.0677P)^2^+0.0336P] where P=(Fo^2^+2Fc^2^)/3'
_refine_ls_weighting_scheme calc
_refine_ls_wR_factor_gt 0.1150
_refine_ls_wR_factor_ref 0.1497
_reflns_number_gt 3298
_reflns_number_total 5672
_reflns_threshold_expression >2sigma(I)
_cod_data_source_file jo502094g_si_002.cif
_cod_data_source_block pocyc
_cod_depositor_comments
;
The following automatic conversions were performed:

'_symmetry_cell_setting' value 'Orthorhombic' changed to
'orthorhombic' according to
/home/saulius/struct/COD-crude-data--automatic-downloads/rss-feeds/ACS/lib/dictionaries/cif_core.dic
dictionary named 'cif_core.dic' version 2.4.2 from 2011-04-26.

Automatic conversion script
Id: cif_fix_values 2930 2014-11-03 09:23:46Z andrius 

 Adding full bibliography for 4030147--4030150.cif.
;
_cod_original_sg_symbol_H-M P212121
_cod_database_code 4030150

loop_
_symmetry_equiv_pos_as_xyz
'x, y, z'
'-x+1/2, -y, z+1/2'
'x+1/2, -y+1/2, -z'
'-x, y+1/2, -z+1/2'

loop_
_atom_site_label
_atom_site_type_symbol
_atom_site_fract_x
_atom_site_fract_y
_atom_site_fract_z
_atom_site_U_iso_or_equiv
_atom_site_adp_type
_atom_site_occupancy
_atom_site_symmetry_multiplicity
_atom_site_calc_flag
_atom_site_refinement_flags
P1 P 0.37623(7) 0.03942(11) 1.00034(4) 0.0415(2) Uani 1 1 d .
Cl1 Cl 0.46376(10) -0.08966(18) 1.11209(5) 0.0984(5) Uani 1 1 d .
O1 O 0.36500(18) -0.1250(3) 0.97404(9) 0.0462(6) Uani 1 1 d .
O2 O 0.28562(19) 0.0971(3) 1.03433(9) 0.0553(7) Uani 1 1 d .
N1 N 0.4085(2) 0.1369(3) 0.94070(10) 0.0402(7) Uani 1 1 d .
C1 C 0.3642(3) 0.2890(4) 0.92988(14) 0.0456(9) Uani 1 1 d .
H1 H 0.3085 0.3042 0.9604 0.055 Uiso 1 1 calc R
C2 C 0.4568(2) 0.0540(4) 0.88855(13) 0.0382(8) Uani 1 1 d .
H2 H 0.4642 0.1242 0.8549 0.046 Uiso 1 1 calc R
C3 C 0.3789(2) -0.0653(4) 0.86865(13) 0.0387(8) Uani 1 1 d .
C4 C 0.3333(3) -0.1486(4) 0.91276(14) 0.0428(8) Uani 1 1 d .
C5 C 0.2571(3) -0.2578(4) 0.90203(18) 0.0548(10) Uani 1 1 d .
H5 H 0.2287 -0.3137 0.9336 0.066 Uiso 1 1 calc R
C6 C 0.2257(3) -0.2797(5) 0.8436(2) 0.0657(12) Uani 1 1 d .
H6 H 0.1756 -0.3530 0.8351 0.079 Uiso 1 1 calc R
C7 C 0.2673(3) -0.1939(5) 0.79576(18) 0.0589(11) Uani 1 1 d .
C8 C 0.2292(4) -0.2090(6) 0.7350(2) 0.0794(15) Uani 1 1 d .
H8 H 0.1772 -0.2796 0.7265 0.095 Uiso 1 1 calc R
C9 C 0.2668(5) -0.1238(8) 0.6897(2) 0.0892(19) Uani 1 1 d .
H9 H 0.2399 -0.1339 0.6507 0.107 Uiso 1 1 calc R
C10 C 0.3455(4) -0.0215(6) 0.70166(17) 0.0799(16) Uani 1 1 d .
H10 H 0.3717 0.0356 0.6699 0.096 Uiso 1 1 calc R
C11 C 0.3871(3) -0.0002(5) 0.75878(15) 0.0609(12) Uani 1 1 d .
H11 H 0.4407 0.0694 0.7652 0.073 Uiso 1 1 calc R
C12 C 0.3466(3) -0.0867(5) 0.80798(13) 0.0461(9) Uani 1 1 d .
C13 C 0.5669(2) -0.0052(4) 0.90273(13) 0.0380(8) Uani 1 1 d .
C14 C 0.5905(3) -0.1548(5) 0.90601(15) 0.0494(9) Uani 1 1 d .
H14 H 0.5368 -0.2239 0.8994 0.059 Uiso 1 1 calc R
C15 C 0.6929(3) -0.2045(5) 0.91902(16) 0.0570(10) Uani 1 1 d .
H15 H 0.7072 -0.3057 0.9216 0.068 Uiso 1 1 calc R
C16 C 0.7722(3) -0.1028(5) 0.92794(15) 0.0547(10) Uani 1 1 d .
H16 H 0.8410 -0.1347 0.9365 0.066 Uiso 1 1 calc R
C17 C 0.7506(3) 0.0464(5) 0.92430(15) 0.0528(10) Uani 1 1 d .
H17 H 0.8049 0.1151 0.9301 0.063 Uiso 1 1 calc R
C18 C 0.6491(3) 0.0944(4) 0.91214(14) 0.0479(9) Uani 1 1 d .
H18 H 0.6354 0.1958 0.9102 0.058 Uiso 1 1 calc R
C19 C 0.3099(3) 0.3014(5) 0.86806(14) 0.0495(10) Uani 1 1 d .
C20 C 0.3556(3) 0.3813(5) 0.82184(16) 0.0641(12) Uani 1 1 d .
H20 H 0.4196 0.4304 0.8288 0.077 Uiso 1 1 calc R
C21 C 0.3082(5) 0.3906(6) 0.76440(19) 0.0815(16) Uani 1 1 d .
H21 H 0.3404 0.4471 0.7342 0.098 Uiso 1 1 calc R
C22 C 0.2173(5) 0.3192(7) 0.75258(19) 0.0821(16) Uani 1 1 d .
H22 H 0.1875 0.3249 0.7141 0.099 Uiso 1 1 calc R
C23 C 0.1669(4) 0.2363(6) 0.79753(16) 0.0660(13) Uani 1 1 d .
C24 C 0.0717(4) 0.1558(7) 0.7860(2) 0.0865(17) Uani 1 1 d .
H24 H 0.0416 0.1604 0.7476 0.104 Uiso 1 1 calc R
C25 C 0.0237(4) 0.0736(7) 0.8286(2) 0.0942(18) Uani 1 1 d .
H25 H -0.0383 0.0218 0.8194 0.113 Uiso 1 1 calc R
C26 C 0.0674(3) 0.0660(6) 0.88676(19) 0.0744(13) Uani 1 1 d .
H26 H 0.0346 0.0078 0.9161 0.089 Uiso 1 1 calc R
C27 C 0.1562(3) 0.1419(5) 0.90073(16) 0.0562(11) Uani 1 1 d .
H27 H 0.1821 0.1384 0.9402 0.067 Uiso 1 1 calc R
C28 C 0.2113(3) 0.2271(5) 0.85666(14) 0.0486(10) Uani 1 1 d .
C29 C 0.4494(3) 0.4070(5) 0.94185(18) 0.0631(11) Uani 1 1 d .
H29A H 0.4795 0.3919 0.9814 0.095 Uiso 1 1 calc R
H29B H 0.4177 0.5040 0.9399 0.095 Uiso 1 1 calc R
H29C H 0.5045 0.3992 0.9118 0.095 Uiso 1 1 calc R
C30 C 0.4916(3) 0.0191(5) 1.04793(15) 0.0559(11) Uani 1 1 d .
H30A H 0.5485 -0.0269 1.0249 0.067 Uiso 1 1 calc R
H30B H 0.5158 0.1165 1.0608 0.067 Uiso 1 1 calc R

loop_
_atom_site_aniso_label
_atom_site_aniso_U_11
_atom_site_aniso_U_22
_atom_site_aniso_U_33
_atom_site_aniso_U_23
_atom_site_aniso_U_13
_atom_site_aniso_U_12
P1 0.0453(5) 0.0476(5) 0.0316(4) 0.0014(4) 0.0005(4) 0.0031(4)
Cl1 0.0818(8) 0.1482(15) 0.0654(7) 0.0498(8) -0.0158(6) -0.0076(9)
O1 0.0537(14) 0.0450(15) 0.0399(11) 0.0036(11) -0.0010(10) -0.0067(13)
O2 0.0555(15) 0.070(2) 0.0402(12) 0.0000(13) 0.0084(10) 0.0136(14)
N1 0.0427(16) 0.0425(18) 0.0353(13) -0.0026(13) -0.0016(11) 0.0046(14)
C1 0.054(2) 0.042(2) 0.0411(17) -0.0003(15) 0.0061(16) 0.007(2)
C2 0.0411(17) 0.039(2) 0.0340(15) 0.0001(15) 0.0051(13) 0.0040(17)
C3 0.0321(17) 0.044(2) 0.0401(16) -0.0045(15) 0.0007(13) 0.0082(17)
C4 0.0394(18) 0.044(2) 0.0447(18) -0.0046(16) 0.0005(14) 0.0031(17)
C5 0.047(2) 0.048(3) 0.070(3) -0.007(2) 0.0070(19) -0.0074(19)
C6 0.049(2) 0.063(3) 0.086(3) -0.034(2) -0.008(2) 0.000(2)
C7 0.048(2) 0.071(3) 0.057(2) -0.024(2) -0.0077(18) 0.013(2)
C8 0.068(3) 0.096(4) 0.074(3) -0.040(3) -0.029(2) 0.014(3)
C9 0.093(4) 0.121(5) 0.053(3) -0.032(3) -0.028(3) 0.041(4)
C10 0.096(4) 0.105(4) 0.038(2) -0.010(2) -0.002(2) 0.043(3)
C11 0.069(3) 0.076(3) 0.0378(19) -0.0072(18) -0.0027(16) 0.026(2)
C12 0.0435(19) 0.059(3) 0.0357(17) -0.0117(16) -0.0047(14) 0.0186(19)
C13 0.0367(17) 0.045(2) 0.0322(16) -0.0029(14) 0.0021(13) 0.0000(15)
C14 0.047(2) 0.043(2) 0.058(2) -0.0034(17) -0.0062(16) 0.0012(18)
C15 0.052(2) 0.048(3) 0.070(2) -0.001(2) -0.0069(19) 0.011(2)
C16 0.037(2) 0.069(3) 0.058(2) -0.002(2) -0.0085(15) 0.013(2)
C17 0.041(2) 0.057(3) 0.060(2) -0.002(2) -0.0042(16) -0.005(2)
C18 0.048(2) 0.040(2) 0.0558(19) 0.0012(17) 0.0052(15) -0.0004(18)
C19 0.054(2) 0.053(3) 0.0417(19) 0.0032(17) 0.0052(15) 0.018(2)
C20 0.068(3) 0.068(3) 0.056(2) 0.016(2) 0.0113(19) 0.014(2)
C21 0.108(4) 0.081(4) 0.056(3) 0.026(3) 0.020(3) 0.038(3)
C22 0.087(4) 0.110(5) 0.050(2) 0.010(3) -0.006(2) 0.042(4)
C23 0.063(3) 0.087(4) 0.048(2) -0.001(2) -0.0042(19) 0.036(3)
C24 0.060(3) 0.133(5) 0.067(3) -0.017(3) -0.016(2) 0.020(3)
C25 0.053(3) 0.142(6) 0.088(3) -0.024(4) -0.012(2) 0.004(3)
C26 0.049(2) 0.103(4) 0.072(3) -0.015(3) -0.001(2) 0.000(3)
C27 0.044(2) 0.071(3) 0.054(2) -0.007(2) 0.0000(17) 0.012(2)
C28 0.047(2) 0.059(3) 0.0391(18) -0.0052(17) 0.0000(15) 0.020(2)
C29 0.072(3) 0.044(3) 0.072(2) -0.001(2) -0.003(2) -0.005(2)
C30 0.053(2) 0.070(3) 0.0447(19) 0.0048(18) -0.0037(16) -0.005(2)

loop_
_atom_type_symbol
_atom_type_description
_atom_type_scat_dispersion_real
_atom_type_scat_dispersion_imag
_atom_type_scat_source
C C 0.0033 0.0016 'International Tables Vol C Tables 4.2.6.8 and 6.1.1.4'
H H 0.0000 0.0000 'International Tables Vol C Tables 4.2.6.8 and 6.1.1.4'
N N 0.0061 0.0033 'International Tables Vol C Tables 4.2.6.8 and 6.1.1.4'
O O 0.0106 0.0060 'International Tables Vol C Tables 4.2.6.8 and 6.1.1.4'
P P 0.1023 0.0942 'International Tables Vol C Tables 4.2.6.8 and 6.1.1.4'
Cl Cl 0.1484 0.1585 'International Tables Vol C Tables 4.2.6.8 and 6.1.1.4'

loop_
_geom_angle_atom_site_label_1
_geom_angle_atom_site_label_2
_geom_angle_atom_site_label_3
_geom_angle
O2 P1 O1 116.65(15)
O2 P1 N1 114.61(15)
O1 P1 N1 103.16(13)
O2 P1 C30 111.36(15)
O1 P1 C30 100.90(18)
N1 P1 C30 108.99(16)
C4 O1 P1 120.5(2)
C1 N1 C2 118.9(2)
C1 N1 P1 121.9(2)
C2 N1 P1 116.8(2)
N1 C1 C19 112.0(3)
N1 C1 C29 110.3(3)
C19 C1 C29 114.5(3)
N1 C2 C13 112.7(2)
N1 C2 C3 108.2(2)
C13 C2 C3 113.5(3)
C4 C3 C12 118.9(3)
C4 C3 C2 117.1(3)
C12 C3 C2 123.8(3)
C3 C4 C5 124.0(3)
C3 C4 O1 118.7(3)
C5 C4 O1 117.3(3)
C6 C5 C4 117.5(4)
C5 C6 C7 121.5(4)
C6 C7 C12 119.5(3)
C6 C7 C8 121.8(5)
C12 C7 C8 118.6(5)
C9 C8 C7 121.7(5)
C8 C9 C10 119.4(4)
C9 C10 C11 122.7(5)
C10 C11 C12 118.9(4)
C3 C12 C7 118.5(3)
C3 C12 C11 122.9(4)
C7 C12 C11 118.6(3)
C14 C13 C18 117.6(3)
C14 C13 C2 123.4(3)
C18 C13 C2 118.9(3)
C13 C14 C15 121.6(4)
C16 C15 C14 119.1(4)
C15 C16 C17 120.2(4)
C18 C17 C16 120.3(4)
C17 C18 C13 121.2(4)
C20 C19 C28 118.4(3)
C20 C19 C1 121.0(4)
C28 C19 C1 120.6(3)
C19 C20 C21 121.7(5)
C22 C21 C20 120.7(4)
C21 C22 C23 120.5(4)
C22 C23 C24 121.9(4)
C22 C23 C28 120.4(5)
C24 C23 C28 117.7(4)
C25 C24 C23 122.3(4)
C24 C25 C26 119.7(5)
C27 C26 C25 120.8(5)
C26 C27 C28 121.5(4)
C27 C28 C23 118.0(4)
C27 C28 C19 123.7(3)
C23 C28 C19 118.3(4)
Cl1 C30 P1 111.5(2)

loop_
_geom_bond_atom_site_label_1
_geom_bond_atom_site_label_2
_geom_bond_distance
P1 O2 1.458(2)
P1 O1 1.596(3)
P1 N1 1.633(3)
P1 C30 1.799(3)
Cl1 C30 1.757(4)
O1 C4 1.425(4)
N1 C1 1.497(4)
N1 C2 1.500(4)
C1 C19 1.529(5)
C1 C29 1.531(5)
C2 C13 1.513(4)
C2 C3 1.518(5)
C3 C4 1.356(4)
C3 C12 1.412(4)
C4 C5 1.392(5)
C5 C6 1.363(5)
C6 C7 1.408(6)
C7 C12 1.413(6)
C7 C8 1.430(6)
C8 C9 1.345(8)
C9 C10 1.376(8)
C10 C11 1.378(6)
C11 C12 1.430(5)
C13 C14 1.381(5)
C13 C18 1.384(5)
C14 C15 1.391(5)
C15 C16 1.367(5)
C16 C17 1.373(6)
C17 C18 1.371(5)
C19 C20 1.374(5)
C19 C28 1.429(5)
C20 C21 1.403(6)
C21 C22 1.335(7)
C22 C23 1.394(7)
C23 C24 1.421(7)
C23 C28 1.421(5)
C24 C25 1.338(7)
C25 C26 1.398(6)
C26 C27 1.343(5)
C27 C28 1.419(5)

loop_
_geom_hbond_atom_site_label_D
_geom_hbond_atom_site_label_H
_geom_hbond_atom_site_label_A
_geom_hbond_distance_DH
_geom_hbond_distance_HA
_geom_hbond_distance_DA
_geom_hbond_angle_DHA
_geom_hbond_site_symmetry_A
C1 H1 O2 0.98 2.49 3.045(4) 115.2 .
C27 H27 O2 0.93 2.48 3.390(4) 166.7 .
C6 H6 Cl1 0.93 2.95 3.627(5) 130.8 3_447
C9 H9 O2 0.93 2.61 3.499(5) 160.7 2_554
C15 H15 O2 0.93 2.97 3.861(5) 161.9 3_547
C17 H17 O2 0.93 2.72 3.366(5) 127.5 3_557
